data_7023014
loop_
_publ_author_name
'Choong, Sam L.'
'Nafady, Ayman'
'Stasch, Andreas'
'Bond, Alan M.'
'Jones, Cameron'

_publ_section_title
;
 The facile assembly of bis-, tris- and poly(triazaphosphole) systems
 using &quot;click&quot; chemistry.
;
_journal_issue 21
_journal_name_full 'Dalton transactions (Cambridge, England : 2003)'
_journal_page_first 7775
_journal_page_last 7780
_journal_paper_doi 10.1039/c3dt50505g
_journal_volume 42
_journal_year 2013
_chemical_formula_sum 'C20 H26 Fe N6 P2'
_chemical_formula_weight 468.26
_chemical_name_systematic
;
?
;
_space_group_IT_number 14
_symmetry_cell_setting monoclinic
_symmetry_space_group_name_Hall '-P 2ybc'
_symmetry_space_group_name_H-M 'P 1 21/c 1'
_atom_sites_solution_hydrogens geom
_atom_sites_solution_primary direct
_atom_sites_solution_secondary difmap
_audit_creation_method SHELXL-97
_cell_angle_alpha 90.00
_cell_angle_beta 93.64(3)
_cell_angle_gamma 90.00
_cell_formula_units_Z 4
_cell_length_a 17.573(4)
_cell_length_b 10.129(2)
_cell_length_c 12.835(3)
_cell_measurement_temperature 123(2)
_cell_volume 2280.0(9)
_computing_structure_refinement 'SHELXL-97 (Sheldrick, 1997)'
_computing_structure_solution 'SHELXS-97 (Sheldrick, 1990)'
_diffrn_ambient_temperature 123(2)
_diffrn_measured_fraction_theta_full 0.997
_diffrn_measured_fraction_theta_max 0.997
_diffrn_measurement_device_type 'Nonius Kappa CCD'
_diffrn_radiation_monochromator graphite
_diffrn_radiation_source 'fine-focus sealed tube'
_diffrn_radiation_type MoK\a
_diffrn_radiation_wavelength 0.71073
_diffrn_reflns_av_R_equivalents 0.0198
_diffrn_reflns_av_sigmaI/netI 0.0317
_diffrn_reflns_limit_h_max 22
_diffrn_reflns_limit_h_min -22
_diffrn_reflns_limit_k_max 12
_diffrn_reflns_limit_k_min -12
_diffrn_reflns_limit_l_max 16
_diffrn_reflns_limit_l_min -16
_diffrn_reflns_number 9466
_diffrn_reflns_theta_full 27.00
_diffrn_reflns_theta_max 27.00
_diffrn_reflns_theta_min 3.07
_exptl_absorpt_coefficient_mu 0.820
_exptl_absorpt_correction_T_max 0.922
_exptl_absorpt_correction_T_min 0.735
_exptl_absorpt_correction_type multi-scan
_exptl_absorpt_process_details 'Sortav, Blessing 1995'
_exptl_crystal_colour orange
_exptl_crystal_density_diffrn 1.364
_exptl_crystal_density_method 'not measured'
_exptl_crystal_description block
_exptl_crystal_F_000 976
_exptl_crystal_size_max 0.40
_exptl_crystal_size_mid 0.20
_exptl_crystal_size_min 0.10
_refine_diff_density_max 0.371
_refine_diff_density_min -0.318
_refine_diff_density_rms 0.057
_refine_ls_extinction_method none
_refine_ls_goodness_of_fit_ref 1.054
_refine_ls_hydrogen_treatment constr
_refine_ls_matrix_type full
_refine_ls_number_parameters 268
_refine_ls_number_reflns 4970
_refine_ls_number_restraints 0
_refine_ls_restrained_S_all 1.054
_refine_ls_R_factor_all 0.0441
_refine_ls_R_factor_gt 0.0313
_refine_ls_shift/su_max 0.001
_refine_ls_shift/su_mean 0.000
_refine_ls_structure_factor_coef Fsqd
_refine_ls_weighting_details 'calc w=1/[\s^2^(Fo^2^)+(0.0334P)^2^+1.1781P] where P=(Fo^2^+2Fc^2^)/3'
_refine_ls_weighting_scheme calc
_refine_ls_wR_factor_gt 0.0720
_refine_ls_wR_factor_ref 0.0777
_reflns_number_gt 4094
_reflns_number_total 4970
_reflns_threshold_expression >2sigma(I)
_cod_data_source_file c3dt50505g.txt
_cod_data_source_block compound3
_cod_original_cell_volume 2280.1(8)
_cod_original_sg_symbol_H-M P(2)1/c
_cod_database_code 7023014

loop_
_symmetry_equiv_pos_as_xyz
'x, y, z'
'-x, y+1/2, -z+1/2'
'-x, -y, -z'
'x, -y-1/2, z-1/2'

loop_
_atom_site_label
_atom_site_type_symbol
_atom_site_fract_x
_atom_site_fract_y
_atom_site_fract_z
_atom_site_U_iso_or_equiv
_atom_site_adp_type
_atom_site_occupancy
_atom_site_symmetry_multiplicity
_atom_site_calc_flag
_atom_site_refinement_flags
Fe1 Fe 0.419856(14) 0.71565(2) 0.922319(17) 0.01685(8) Uani 1 1 d .
P1 P 0.16393(3) 0.67859(6) 0.93129(4) 0.02901(13) Uani 1 1 d .
N1 N 0.25430(8) 0.66212(15) 0.98334(11) 0.0202(3) Uani 1 1 d .
C1 C 0.31870(10) 0.62138(17) 0.92888(13) 0.0195(4) Uani 1 1 d .
P2 P 0.29043(3) 1.04489(6) 0.85869(4) 0.02979(13) Uani 1 1 d .
N2 N 0.26480(9) 0.68289(17) 1.08695(11) 0.0275(4) Uani 1 1 d .
C2 C 0.37819(10) 0.53780(17) 0.96923(13) 0.0196(4) Uani 1 1 d .
H2 H 0.3834 0.5011 1.0374 0.024 Uiso 1 1 calc R
N3 N 0.20029(9) 0.71294(17) 1.12656(12) 0.0291(4) Uani 1 1 d .
C3 C 0.42870(10) 0.51937(17) 0.88790(13) 0.0211(4) Uani 1 1 d .
H3 H 0.4741 0.4682 0.8925 0.025 Uiso 1 1 calc R
N4 N 0.38151(8) 0.99853(14) 0.84154(11) 0.0192(3) Uani 1 1 d .
C4 C 0.39959(10) 0.59053(18) 0.79885(13) 0.0211(4) Uani 1 1 d .
H4 H 0.4222 0.5943 0.7336 0.025 Uiso 1 1 calc R
N5 N 0.41266(8) 1.04798(16) 0.75661(11) 0.0245(3) Uani 1 1 d .
C5 C 0.33114(10) 0.65531(18) 0.82302(13) 0.0207(4) Uani 1 1 d .
H5 H 0.2999 0.7101 0.7780 0.025 Uiso 1 1 calc R
N6 N 0.36439(8) 1.12501(16) 0.70435(11) 0.0247(3) Uani 1 1 d .
C6 C 0.42879(10) 0.91457(17) 0.90685(13) 0.0191(4) Uani 1 1 d .
C7 C 0.41502(10) 0.88134(17) 1.01183(13) 0.0210(4) Uani 1 1 d .
H7 H 0.3729 0.9087 1.0493 0.025 Uiso 1 1 calc R
C8 C 0.47635(11) 0.79940(17) 1.04986(14) 0.0230(4) Uani 1 1 d .
H8 H 0.4825 0.7625 1.1179 0.028 Uiso 1 1 calc R
C9 C 0.52701(10) 0.78196(18) 0.96856(14) 0.0226(4) Uani 1 1 d .
H9 H 0.5727 0.7316 0.9731 0.027 Uiso 1 1 calc R
C10 C 0.49726(10) 0.85312(17) 0.87923(14) 0.0210(4) Uani 1 1 d .
H10 H 0.5192 0.8584 0.8136 0.025 Uiso 1 1 calc R
C11 C 0.13994(10) 0.71619(19) 1.05544(14) 0.0246(4) Uani 1 1 d .
C12 C 0.06207(11) 0.7506(2) 1.09278(16) 0.0329(5) Uani 1 1 d .
C13 C 0.00189(13) 0.7430(3) 1.0010(2) 0.0514(7) Uani 1 1 d .
H13A H 0.0007 0.6534 0.9722 0.077 Uiso 1 1 calc R
H13B H 0.0148 0.8057 0.9468 0.077 Uiso 1 1 calc R
H13C H -0.0483 0.7651 1.0254 0.077 Uiso 1 1 calc R
C14 C 0.04271(13) 0.6522(3) 1.17764(18) 0.0456(6) Uani 1 1 d .
H14A H 0.0819 0.6565 1.2354 0.068 Uiso 1 1 calc R
H14B H 0.0409 0.5628 1.1485 0.068 Uiso 1 1 calc R
H14C H -0.0070 0.6745 1.2033 0.068 Uiso 1 1 calc R
C15 C 0.06453(13) 0.8906(2) 1.13781(18) 0.0445(6) Uani 1 1 d .
H15A H 0.0148 0.9124 1.1638 0.067 Uiso 1 1 calc R
H15B H 0.0765 0.9534 1.0831 0.067 Uiso 1 1 calc R
H15C H 0.1038 0.8955 1.1953 0.067 Uiso 1 1 calc R
C16 C 0.29583(10) 1.13594(18) 0.74681(13) 0.0213(4) Uani 1 1 d .
C17 C 0.23591(11) 1.22362(19) 0.69225(14) 0.0247(4) Uani 1 1 d .
C18 C 0.21884(13) 1.1746(2) 0.58020(16) 0.0410(6) Uani 1 1 d .
H18A H 0.2661 1.1732 0.5436 0.062 Uiso 1 1 calc R
H18B H 0.1821 1.2340 0.5437 0.062 Uiso 1 1 calc R
H18C H 0.1975 1.0853 0.5816 0.062 Uiso 1 1 calc R
C19 C 0.16267(13) 1.2207(3) 0.74986(19) 0.0494(6) Uani 1 1 d .
H19A H 0.1439 1.1297 0.7528 0.074 Uiso 1 1 calc R
H19B H 0.1241 1.2761 0.7128 0.074 Uiso 1 1 calc R
H19C H 0.1730 1.2543 0.8209 0.074 Uiso 1 1 calc R
C20 C 0.26677(14) 1.3648(2) 0.6894(2) 0.0480(6) Uani 1 1 d .
H20A H 0.2783 1.3962 0.7609 0.072 Uiso 1 1 calc R
H20B H 0.2284 1.4224 0.6542 0.072 Uiso 1 1 calc R
H20C H 0.3133 1.3661 0.6513 0.072 Uiso 1 1 calc R

loop_
_atom_site_aniso_label
_atom_site_aniso_U_11
_atom_site_aniso_U_22
_atom_site_aniso_U_33
_atom_site_aniso_U_23
_atom_site_aniso_U_13
_atom_site_aniso_U_12
Fe1 0.01912(14) 0.01644(13) 0.01504(12) -0.00063(9) 0.00137(9) -0.00051(10)
P1 0.0200(2) 0.0447(3) 0.0219(2) -0.0039(2) -0.00197(19) 0.0042(2)
N1 0.0183(7) 0.0242(8) 0.0180(7) -0.0010(6) 0.0000(6) 0.0003(6)
C1 0.0187(8) 0.0213(9) 0.0188(8) -0.0011(7) 0.0020(7) -0.0012(7)
P2 0.0242(3) 0.0353(3) 0.0309(3) 0.0108(2) 0.0102(2) 0.0079(2)
N2 0.0209(8) 0.0419(10) 0.0196(7) -0.0053(7) 0.0020(6) 0.0012(7)
C2 0.0233(9) 0.0169(9) 0.0187(8) 0.0019(7) 0.0021(7) -0.0020(7)
N3 0.0202(8) 0.0423(10) 0.0249(8) -0.0059(7) 0.0026(6) 0.0014(7)
C3 0.0234(9) 0.0159(9) 0.0240(8) -0.0034(7) 0.0026(7) -0.0011(7)
N4 0.0202(7) 0.0173(7) 0.0203(7) 0.0003(6) 0.0031(6) -0.0006(6)
C4 0.0251(9) 0.0211(9) 0.0175(8) -0.0033(7) 0.0039(7) -0.0044(7)
N5 0.0220(8) 0.0293(9) 0.0225(7) 0.0059(6) 0.0044(6) 0.0022(7)
C5 0.0237(9) 0.0211(9) 0.0170(8) -0.0006(7) -0.0012(7) -0.0017(7)
N6 0.0217(8) 0.0294(9) 0.0230(7) 0.0054(7) 0.0017(6) 0.0026(7)
C6 0.0213(9) 0.0164(8) 0.0193(8) -0.0020(7) -0.0011(7) -0.0003(7)
C7 0.0268(9) 0.0192(9) 0.0173(8) -0.0053(7) 0.0019(7) 0.0001(7)
C8 0.0291(10) 0.0200(9) 0.0193(8) -0.0031(7) -0.0034(7) -0.0001(8)
C9 0.0226(9) 0.0185(9) 0.0263(9) -0.0029(7) -0.0017(7) -0.0006(7)
C10 0.0197(9) 0.0184(9) 0.0250(9) -0.0014(7) 0.0011(7) -0.0021(7)
C11 0.0199(9) 0.0284(10) 0.0257(9) -0.0024(8) 0.0023(7) 0.0008(8)
C12 0.0189(9) 0.0473(13) 0.0328(10) -0.0067(9) 0.0026(8) 0.0041(9)
C13 0.0209(11) 0.086(2) 0.0468(13) -0.0141(13) -0.0031(10) 0.0113(12)
C14 0.0288(11) 0.0589(16) 0.0510(13) -0.0011(12) 0.0160(10) -0.0010(11)
C15 0.0367(12) 0.0489(15) 0.0483(13) -0.0100(11) 0.0056(10) 0.0127(11)
C16 0.0213(9) 0.0204(9) 0.0224(8) -0.0030(7) 0.0023(7) -0.0004(7)
C17 0.0222(9) 0.0252(10) 0.0266(9) 0.0000(8) 0.0008(7) 0.0036(8)
C18 0.0375(12) 0.0497(14) 0.0343(11) -0.0044(10) -0.0105(10) 0.0135(11)
C19 0.0307(12) 0.0712(18) 0.0473(14) 0.0138(13) 0.0098(10) 0.0200(12)
C20 0.0456(14) 0.0237(11) 0.0722(16) 0.0045(11) -0.0157(12) 0.0056(10)

loop_
_atom_type_symbol
_atom_type_description
_atom_type_scat_dispersion_real
_atom_type_scat_dispersion_imag
_atom_type_scat_source
C C 0.0033 0.0016 'International Tables Vol C Tables 4.2.6.8 and 6.1.1.4'
H H 0.0000 0.0000 'International Tables Vol C Tables 4.2.6.8 and 6.1.1.4'
N N 0.0061 0.0033 'International Tables Vol C Tables 4.2.6.8 and 6.1.1.4'
P P 0.1023 0.0942 'International Tables Vol C Tables 4.2.6.8 and 6.1.1.4'
Fe Fe 0.3463 0.8444 'International Tables Vol C Tables 4.2.6.8 and 6.1.1.4'

loop_
_geom_angle_atom_site_label_1
_geom_angle_atom_site_label_2
_geom_angle_atom_site_label_3
_geom_angle
C1 Fe1 C6 123.05(7)
C1 Fe1 C7 107.26(7)
C6 Fe1 C7 40.97(7)
C1 Fe1 C4 68.24(7)
C6 Fe1 C4 123.38(7)
C7 Fe1 C4 159.47(7)
C1 Fe1 C5 41.21(7)
C6 Fe1 C5 107.23(7)
C7 Fe1 C5 122.70(7)
C4 Fe1 C5 40.72(7)
C1 Fe1 C8 123.06(7)
C6 Fe1 C8 68.29(7)
C7 Fe1 C8 40.76(7)
C4 Fe1 C8 158.53(7)
C5 Fe1 C8 159.40(7)
C1 Fe1 C3 68.24(7)
C6 Fe1 C3 159.35(7)
C7 Fe1 C3 158.23(7)
C4 Fe1 C3 40.63(7)
C5 Fe1 C3 68.89(7)
C8 Fe1 C3 122.47(7)
C1 Fe1 C10 158.82(7)
C6 Fe1 C10 40.73(7)
C7 Fe1 C10 69.18(7)
C4 Fe1 C10 107.37(7)
C5 Fe1 C10 121.91(7)
C8 Fe1 C10 68.70(7)
C3 Fe1 C10 122.83(7)
C1 Fe1 C2 40.71(7)
C6 Fe1 C2 158.71(7)
C7 Fe1 C2 121.98(7)
C4 Fe1 C2 68.57(7)
C5 Fe1 C2 69.37(7)
C8 Fe1 C2 107.09(7)
C3 Fe1 C2 40.73(7)
C10 Fe1 C2 158.94(7)
C1 Fe1 C9 159.20(7)
C6 Fe1 C9 68.18(7)
C7 Fe1 C9 68.76(7)
C4 Fe1 C9 122.63(7)
C5 Fe1 C9 158.19(7)
C8 Fe1 C9 40.72(7)
C3 Fe1 C9 107.45(7)
C10 Fe1 C9 40.70(7)
C2 Fe1 C9 122.78(7)
N1 P1 C11 86.28(8)
N2 N1 C1 117.71(14)
N2 N1 P1 116.14(12)
C1 N1 P1 126.04(11)
C2 C1 N1 125.63(15)
C2 C1 C5 109.68(15)
N1 C1 C5 124.65(15)
C2 C1 Fe1 70.60(10)
N1 C1 Fe1 127.53(12)
C5 C1 Fe1 70.11(10)
N4 P2 C16 86.41(8)
N3 N2 N1 110.63(14)
C1 C2 C3 106.85(15)
C1 C2 Fe1 68.69(10)
C3 C2 Fe1 69.46(10)
N2 N3 C11 113.86(15)
C4 C3 C2 108.31(15)
C4 C3 Fe1 69.61(10)
C2 C3 Fe1 69.81(10)
N5 N4 C6 116.52(14)
N5 N4 P2 115.95(11)
C6 N4 P2 127.53(12)
C3 C4 C5 108.99(15)
C3 C4 Fe1 69.76(10)
C5 C4 Fe1 69.67(10)
N6 N5 N4 110.71(14)
C4 C5 C1 106.18(15)
C4 C5 Fe1 69.62(10)
C1 C5 Fe1 68.68(10)
N5 N6 C16 113.98(15)
C10 C6 N4 125.95(15)
C10 C6 C7 109.28(15)
N4 C6 C7 124.76(15)
C10 C6 Fe1 70.22(10)
N4 C6 Fe1 127.16(12)
C7 C6 Fe1 69.78(10)
C8 C7 C6 106.98(16)
C8 C7 Fe1 69.82(10)
C6 C7 Fe1 69.25(10)
C7 C8 C9 108.43(15)
C7 C8 Fe1 69.41(10)
C9 C8 Fe1 69.90(10)
C8 C9 C10 108.19(16)
C8 C9 Fe1 69.38(10)
C10 C9 Fe1 69.50(10)
C6 C10 C9 107.11(15)
C6 C10 Fe1 69.05(10)
C9 C10 Fe1 69.80(10)
N3 C11 C12 118.38(16)
N3 C11 P1 113.08(14)
C12 C11 P1 128.54(14)
C11 C12 C14 108.70(18)
C11 C12 C15 109.11(17)
C14 C12 C15 109.66(18)
C11 C12 C13 109.71(17)
C14 C12 C13 109.9(2)
C15 C12 C13 109.8(2)
N6 C16 C17 118.08(16)
N6 C16 P2 112.95(13)
C17 C16 P2 128.97(14)
C16 C17 C19 110.35(16)
C16 C17 C20 108.79(16)
C19 C17 C20 109.95(19)
C16 C17 C18 109.44(16)
C19 C17 C18 109.13(18)
C20 C17 C18 109.16(18)

loop_
_geom_bond_atom_site_label_1
_geom_bond_atom_site_label_2
_geom_bond_distance
Fe1 C1 2.0243(18)
Fe1 C6 2.0317(18)
Fe1 C7 2.0387(17)
Fe1 C4 2.0428(17)
Fe1 C5 2.0435(18)
Fe1 C8 2.0442(18)
Fe1 C3 2.0448(18)
Fe1 C10 2.0471(18)
Fe1 C2 2.0495(18)
Fe1 C9 2.0511(19)
P1 N1 1.6914(15)
P1 C11 1.7168(19)
N1 N2 1.348(2)
N1 C1 1.428(2)
C1 C2 1.417(2)
C1 C5 1.432(2)
P2 N4 1.6956(15)
P2 C16 1.7144(18)
N2 N3 1.307(2)
C2 C3 1.425(2)
N3 C11 1.355(2)
C3 C4 1.419(2)
N4 N5 1.347(2)
N4 C6 1.424(2)
C4 C5 1.422(2)
N5 N6 1.306(2)
N6 C16 1.358(2)
C6 C10 1.420(2)
C6 C7 1.424(2)
C7 C8 1.422(3)
C8 C9 1.425(3)
C9 C10 1.425(2)
C11 C12 1.519(3)
C12 C14 1.530(3)
C12 C15 1.531(3)
C12 C13 1.534(3)
C16 C17 1.515(3)
C17 C19 1.525(3)
C17 C20 1.531(3)
C17 C18 1.533(3)
